data_7222695
loop_
_publ_author_name
'Wendorff, M.'
'Roehr, C.'

_publ_section_title
;
 Neue Erdalkalimetall-reiche binaere Indide: Ca2 In, Sr28 In11 und Sr5 In3
;
_journal_name_full
;
Zeitschrift fuer Naturforschung, Teil B. Anorganische Chemie, Organische 
Chemie (42,1987-)
;
_journal_page_first 619
_journal_page_last 628
_journal_volume 59
_journal_year 2004
_chemical_formula_sum 'In0.92 Sr2.33'
_chemical_name_systematic 'Sr2.33 In0.92'
_space_group_IT_number 44
_symmetry_space_group_name_Hall 'I 2 -2'
_symmetry_space_group_name_H-M 'I m m 2'
_cell_angle_alpha 90
_cell_angle_beta 90
_cell_angle_gamma 90
_cell_formula_units_Z 24
_cell_length_a 5.826
_cell_length_b 66.878
_cell_length_c 8.235
_cell_volume 3208.613
_citation_journal_id_ASTM ZNBSEN
_cod_data_source_file Wendorff_ZNBSEN_2004_1453.cif
_cod_data_source_block In0.92Sr2.33
_cod_database_code 7222695

loop_
_symmetry_equiv_pos_as_xyz
x,y,z
-x,-y,z
-x,y,z
x,-y,z
x+1/2,y+1/2,z+1/2
-x+1/2,-y+1/2,z+1/2
-x+1/2,y+1/2,z+1/2
x+1/2,-y+1/2,z+1/2

loop_
_atom_site_label
_atom_site_type_symbol
_atom_site_fract_x
_atom_site_fract_y
_atom_site_fract_z
_atom_site_occupancy
_atom_site_U_iso_or_equiv
Sr8 Sr 0 0.29379 0.0679 1 0.0
In3 In 0 0.27308 0.4517 1 0.0
Sr1 Sr 0 0.04341 0.621 1 0.0
Sr3 Sr 0 0.11718 0.7711 1 0.0
Sr5 Sr 0 0.17643 0.8313 1 0.0
Sr7 Sr 0 0.23753 0.7461 1 0.0
Sr12 Sr 0 0.41676 0.1347 1 0.0
In4 In 0 0.36089 0.4364 1 0.0
Sr15 Sr 0 0 0.0001 1 0.0
Sr10 Sr 0 0.35352 0.0303 1 0.0
Sr9 Sr 0 0.31814 0.6459 1 0.0
Sr11 Sr 0 0.40398 0.6595 1 0.0
In1 In 0 0.09093 0.4085 1 0.0
In2 In 0 0.18018 0.4244 1 0.0
Sr13 Sr 0 0.46989 0.7903 1 0.0
Sr4 Sr 0 0.1366 0.2067 1 0.0
Sr6 Sr 0 0.22454 0.214 1 0.0
In5 In 0 0.45665 0.3917 1 0.0
In6 In 0 0 0.4128 1 0.0
Sr2 Sr 0 0.05959 0.0747 1 0.0
Sr14 Sr 0 0.5 0.1858 1 0.0
